data_7103048
loop_
_publ_author_name
'Field, Leslie D'
'Li, Hsiu L'
'Dalgarno, Scott J'
'Turner, Peter'

_publ_section_title
;
 The first side-on bound metal complex of diazene, HN[double bond]NH.
;
_journal_issue 14
_journal_name_full 'Chemical communications (Cambridge, England)'
_journal_page_first 1680
_journal_page_last 1682
_journal_paper_doi 10.1039/b802039f
_journal_year 2008
_chemical_formula_sum 'C24 H42 Fe N2 P4'
_chemical_formula_weight 538.35
_chemical_name_systematic
;
?
;
_space_group_IT_number 15
_symmetry_cell_setting monoclinic
_symmetry_space_group_name_Hall '-C 2yc'
_symmetry_space_group_name_H-M 'C 1 2/c 1'
_atom_sites_solution_hydrogens geom
_atom_sites_solution_primary direct
_atom_sites_solution_secondary difmap
_audit_creation_method SHELXL-97
_cell_angle_alpha 90.00
_cell_angle_beta 99.899(7)
_cell_angle_gamma 90.00
_cell_formula_units_Z 4
_cell_length_a 8.9761(13)
_cell_length_b 16.911(3)
_cell_length_c 17.931(3)
_cell_measurement_temperature 100(2)
_cell_volume 2681.4(8)
_computing_cell_refinement 'SAINT (Bruker, 1998)'
_computing_data_collection 'SMART (Bruker, 1998)'
_computing_data_reduction 'SAINT (Bruker, 1998)'
_computing_structure_refinement 'SHELXL-97 (Sheldrick, 1997)'
_computing_structure_solution 'SHELXS-97 (Sheldrick, 1990)'
_diffrn_ambient_temperature 100(2)
_diffrn_measured_fraction_theta_full 0.986
_diffrn_measured_fraction_theta_max 0.986
_diffrn_measurement_device_type 'Bruker Nonius X8Apex2'
_diffrn_radiation_monochromator graphite
_diffrn_radiation_source 'fine-focus sealed tube'
_diffrn_radiation_type MoK\a
_diffrn_radiation_wavelength 0.71073
_diffrn_reflns_av_R_equivalents 0.0345
_diffrn_reflns_av_sigmaI/netI 0.0317
_diffrn_reflns_limit_h_max 10
_diffrn_reflns_limit_h_min -10
_diffrn_reflns_limit_k_max 19
_diffrn_reflns_limit_k_min -18
_diffrn_reflns_limit_l_max 17
_diffrn_reflns_limit_l_min -20
_diffrn_reflns_number 8539
_diffrn_reflns_theta_full 23.72
_diffrn_reflns_theta_max 23.72
_diffrn_reflns_theta_min 2.60
_exptl_absorpt_coefficient_mu 0.816
_exptl_absorpt_correction_T_max 0.9228
_exptl_absorpt_correction_T_min 0.7918
_exptl_absorpt_correction_type multi-scan
_exptl_absorpt_process_details 'Bruker SADABS'
_exptl_crystal_colour Orange
_exptl_crystal_density_diffrn 1.334
_exptl_crystal_density_method 'not measured'
_exptl_crystal_description Needle
_exptl_crystal_F_000 1144
_exptl_crystal_size_max 0.30
_exptl_crystal_size_mid 0.15
_exptl_crystal_size_min 0.10
_refine_diff_density_max 0.303
_refine_diff_density_min -0.248
_refine_diff_density_rms 0.054
_refine_ls_extinction_method none
_refine_ls_goodness_of_fit_ref 1.055
_refine_ls_hydrogen_treatment constr
_refine_ls_matrix_type full
_refine_ls_number_parameters 145
_refine_ls_number_reflns 1999
_refine_ls_number_restraints 0
_refine_ls_restrained_S_all 1.055
_refine_ls_R_factor_all 0.0397
_refine_ls_R_factor_gt 0.0300
_refine_ls_shift/su_max 0.000
_refine_ls_shift/su_mean 0.000
_refine_ls_structure_factor_coef Fsqd
_refine_ls_weighting_details 'calc w=1/[\s^2^(Fo^2^)+(0.0171P)^2^+6.4767P] where P=(Fo^2^+2Fc^2^)/3'
_refine_ls_weighting_scheme calc
_refine_ls_wR_factor_gt 0.0617
_refine_ls_wR_factor_ref 0.0653
_reflns_number_gt 1719
_reflns_number_total 1999
_reflns_threshold_expression >2sigma(I)
_cod_data_source_file b802039f.txt
_cod_data_source_block LHL1467
_cod_depositor_comments
;
The following automatic conversions were performed:
'_symmetry_cell_setting' value 'Monoclinic' changed to 'monoclinic'
according to '/home/saulius/struct/CIF-dictionaries/cif_core.dic'
dictionary named 'cif_core.dic' version 2.4.1 from 2010-06-29.

Automatic conversion script
Id: cif_fix_enum 1527 2010-12-29 10:47:43Z saulius 
;
_cod_original_sg_symbol_H-M C2/c
_cod_original_formula_sum 'C24 H42 Fe1 N2 P4'
_cod_database_code 7103048

loop_
_symmetry_equiv_pos_as_xyz
'x, y, z'
'-x, y, -z+1/2'
'x+1/2, y+1/2, z'
'-x+1/2, y+1/2, -z+1/2'
'-x, -y, -z'
'x, -y, z-1/2'
'-x+1/2, -y+1/2, -z'
'x+1/2, -y+1/2, z-1/2'

loop_
_atom_site_label
_atom_site_type_symbol
_atom_site_fract_x
_atom_site_fract_y
_atom_site_fract_z
_atom_site_U_iso_or_equiv
_atom_site_adp_type
_atom_site_occupancy
_atom_site_symmetry_multiplicity
_atom_site_calc_flag
_atom_site_refinement_flags
_atom_site_disorder_assembly
_atom_site_disorder_group
Fe1 Fe 0.5000 0.23491(3) 0.2500 0.01095(14) Uani 1 2 d S . .
N1 N 0.5791(2) 0.12416(12) 0.26197(11) 0.0143(5) Uani 1 1 d . . .
C1 C 0.5937(3) -0.01264(16) 0.42565(14) 0.0217(6) Uani 1 1 d . . .
H1 H 0.5305 -0.0494 0.4453 0.026 Uiso 1 1 calc R . .
P2 P 0.40801(7) 0.23647(4) 0.35813(3) 0.01567(17) Uani 1 1 d . . .
C2 C 0.5390(3) 0.02724(15) 0.35888(14) 0.0167(6) Uani 1 1 d . . .
H2 H 0.4397 0.0163 0.3330 0.020 Uiso 1 1 calc R . .
P3 P 0.67774(7) 0.32224(4) 0.28587(4) 0.01622(17) Uani 1 1 d . . .
C3 C 0.6273(3) 0.08322(15) 0.32909(13) 0.0142(6) Uani 1 1 d . . .
C4 C 0.7782(3) 0.09218(15) 0.36600(14) 0.0193(6) Uani 1 1 d . . .
H4 H 0.8443 0.1262 0.3449 0.023 Uiso 1 1 calc R . .
C5 C 0.8314(3) 0.05212(16) 0.43264(15) 0.0238(7) Uani 1 1 d . . .
H5 H 0.9327 0.0601 0.4574 0.029 Uiso 1 1 calc R . .
C6 C 0.7387(3) 0.00034(16) 0.46387(15) 0.0232(7) Uani 1 1 d . . .
H10 H 0.7744 -0.0256 0.5105 0.028 Uiso 1 1 calc R . .
C7 C 0.3190(3) 0.33194(16) 0.37124(14) 0.0207(6) Uani 1 1 d . . .
H7A H 0.2375 0.3241 0.4013 0.025 Uiso 1 1 calc R . .
H7B H 0.3951 0.3680 0.3998 0.025 Uiso 1 1 calc R . .
C8 C 0.5246(3) 0.22197(18) 0.45151(14) 0.0255(7) Uani 1 1 d . . .
H8A H 0.6058 0.2614 0.4593 0.038 Uiso 1 1 calc R . .
H8B H 0.5686 0.1688 0.4544 0.038 Uiso 1 1 calc R . .
H8C H 0.4617 0.2280 0.4907 0.038 Uiso 1 1 calc R . .
C9 C 0.2518(3) 0.16861(16) 0.36495(15) 0.0225(6) Uani 1 1 d . . .
H9A H 0.2072 0.1821 0.4095 0.034 Uiso 1 1 calc R . .
H9B H 0.2899 0.1142 0.3697 0.034 Uiso 1 1 calc R . .
H9C H 0.1746 0.1732 0.3193 0.034 Uiso 1 1 calc R . .
C10 C 0.7470(3) 0.36966(17) 0.20477(15) 0.0267(7) Uani 1 1 d . . .
H10A H 0.7202 0.4265 0.2033 0.032 Uiso 1 1 calc R . .
H10B H 0.8587 0.3657 0.2126 0.032 Uiso 1 1 calc R . .
C11 C 0.8581(3) 0.28909(18) 0.34034(16) 0.0290(7) Uani 1 1 d . . .
H11A H 0.9255 0.3346 0.3524 0.044 Uiso 1 1 calc R . .
H11B H 0.9049 0.2508 0.3104 0.044 Uiso 1 1 calc R . .
H11C H 0.8405 0.2641 0.3874 0.044 Uiso 1 1 calc R . .
C12 C 0.6519(3) 0.40952(18) 0.34315(18) 0.0369(8) Uani 1 1 d . . .
H12A H 0.6413 0.3928 0.3943 0.055 Uiso 1 1 calc R . .
H12B H 0.5606 0.4380 0.3198 0.055 Uiso 1 1 calc R . .
H12C H 0.7398 0.4444 0.3459 0.055 Uiso 1 1 calc R . .

loop_
_atom_site_aniso_label
_atom_site_aniso_U_11
_atom_site_aniso_U_22
_atom_site_aniso_U_33
_atom_site_aniso_U_23
_atom_site_aniso_U_13
_atom_site_aniso_U_12
Fe1 0.0097(3) 0.0118(3) 0.0117(3) 0.000 0.0028(2) 0.000
N1 0.0099(10) 0.0142(12) 0.0187(11) 0.0011(9) 0.0022(9) -0.0005(9)
C1 0.0343(17) 0.0131(15) 0.0218(14) -0.0001(12) 0.0161(13) 0.0039(13)
P2 0.0166(4) 0.0166(4) 0.0148(3) -0.0007(3) 0.0058(3) 0.0005(3)
C2 0.0171(14) 0.0134(14) 0.0213(14) -0.0023(11) 0.0079(11) 0.0035(11)
P3 0.0143(3) 0.0166(4) 0.0182(3) -0.0023(3) 0.0042(3) -0.0032(3)
C3 0.0169(13) 0.0116(14) 0.0155(13) -0.0026(11) 0.0066(10) 0.0035(11)
C4 0.0198(14) 0.0159(15) 0.0229(14) 0.0011(12) 0.0054(11) 0.0000(12)
C5 0.0227(15) 0.0223(16) 0.0235(15) -0.0014(12) -0.0044(12) 0.0056(13)
C6 0.0390(17) 0.0150(15) 0.0155(13) 0.0004(11) 0.0041(13) 0.0084(13)
C7 0.0237(14) 0.0192(15) 0.0213(14) -0.0039(12) 0.0101(12) 0.0000(12)
C8 0.0262(15) 0.0348(18) 0.0161(14) -0.0004(12) 0.0055(12) 0.0036(13)
C9 0.0230(15) 0.0222(16) 0.0254(14) 0.0004(12) 0.0135(12) -0.0014(13)
C10 0.0259(15) 0.0263(17) 0.0288(16) 0.0037(13) 0.0067(13) -0.0089(13)
C11 0.0209(15) 0.0342(18) 0.0294(16) 0.0041(14) -0.0031(12) -0.0099(13)
C12 0.0322(17) 0.0277(18) 0.056(2) -0.0225(16) 0.0218(15) -0.0160(15)

loop_
_atom_type_symbol
_atom_type_description
_atom_type_scat_dispersion_real
_atom_type_scat_dispersion_imag
_atom_type_scat_source
C C 0.0033 0.0016 'International Tables Vol C Tables 4.2.6.8 and 6.1.1.4'
H H 0.0000 0.0000 'International Tables Vol C Tables 4.2.6.8 and 6.1.1.4'
N N 0.0061 0.0033 'International Tables Vol C Tables 4.2.6.8 and 6.1.1.4'
P P 0.1023 0.0942 'International Tables Vol C Tables 4.2.6.8 and 6.1.1.4'
Fe Fe 0.3463 0.8444 'International Tables Vol C Tables 4.2.6.8 and 6.1.1.4'

loop_
_geom_angle_atom_site_label_1
_geom_angle_atom_site_label_2
_geom_angle_atom_site_label_3
_geom_angle
_geom_angle_site_symmetry_1
_geom_angle_site_symmetry_3
_geom_angle_publ_flag
N1 Fe1 N1 41.30(11) 2_655 . ?
N1 Fe1 P3 152.94(6) 2_655 . ?
N1 Fe1 P3 111.88(6) . . ?
N1 Fe1 P3 111.88(6) 2_655 2_655 ?
N1 Fe1 P3 152.94(6) . 2_655 ?
P3 Fe1 P3 95.10(4) . 2_655 ?
N1 Fe1 P2 95.46(6) 2_655 2_655 ?
N1 Fe1 P2 85.81(6) . 2_655 ?
P3 Fe1 P2 83.54(3) . 2_655 ?
P3 Fe1 P2 95.54(3) 2_655 2_655 ?
N1 Fe1 P2 85.81(6) 2_655 . ?
N1 Fe1 P2 95.46(6) . . ?
P3 Fe1 P2 95.54(3) . . ?
P3 Fe1 P2 83.54(3) 2_655 . ?
P2 Fe1 P2 178.65(5) 2_655 . ?
C3 N1 N1 114.2(2) . 2_655 ?
C3 N1 Fe1 127.61(16) . . ?
N1 N1 Fe1 69.35(5) 2_655 . ?
C6 C1 C2 121.0(3) . . ?
C8 P2 C9 100.28(13) . . ?
C8 P2 C7 101.16(13) . . ?
C9 P2 C7 100.81(12) . . ?
C8 P2 Fe1 123.60(9) . . ?
C9 P2 Fe1 116.86(9) . . ?
C7 P2 Fe1 110.83(9) . . ?
C1 C2 C3 121.2(2) . . ?
C11 P3 C12 97.66(14) . . ?
C11 P3 C10 99.53(13) . . ?
C12 P3 C10 100.50(14) . . ?
C11 P3 Fe1 118.93(10) . . ?
C12 P3 Fe1 123.45(10) . . ?
C10 P3 Fe1 112.73(9) . . ?
N1 C3 C2 123.7(2) . . ?
N1 C3 C4 118.9(2) . . ?
C2 C3 C4 117.1(2) . . ?
C5 C4 C3 120.9(2) . . ?
C4 C5 C6 120.9(2) . . ?
C1 C6 C5 118.6(2) . . ?
C10 C7 P2 111.33(18) 2_655 . ?
C7 C10 P3 112.73(18) 2_655 . ?

loop_
_geom_bond_atom_site_label_1
_geom_bond_atom_site_label_2
_geom_bond_distance
_geom_bond_site_symmetry_2
_geom_bond_publ_flag
Fe1 N1 2.002(2) 2_655 ?
Fe1 N1 2.002(2) . ?
Fe1 P3 2.1880(8) . ?
Fe1 P3 2.1880(8) 2_655 ?
Fe1 P2 2.2342(7) 2_655 ?
Fe1 P2 2.2342(7) . ?
N1 C3 1.391(3) . ?
N1 N1 1.412(4) 2_655 ?
C1 C6 1.380(4) . ?
C1 C2 1.388(4) . ?
P2 C8 1.832(3) . ?
P2 C9 1.832(3) . ?
P2 C7 1.834(3) . ?
C2 C3 1.399(4) . ?
P3 C11 1.829(3) . ?
P3 C12 1.836(3) . ?
P3 C10 1.859(3) . ?
C3 C4 1.410(3) . ?
C4 C5 1.385(4) . ?
C5 C6 1.391(4) . ?
C7 C10 1.529(4) 2_655 ?
C10 C7 1.529(4) 2_655 ?
